data_7005961
loop_
_publ_author_name
'Cotton, F. Albert'
'Murillo, Carlos A.'
'Wang, Xiaoping'
'Wilkinson, Chad C.'

_publ_section_title
;
 Increasing the solubility of strong reducing agents containing
 Mo(2)(4+) units and alkyl-substituted guanidinate ligands.
;
_journal_issue 35
_journal_name_full 'Dalton transactions (Cambridge, England : 2003)'
_journal_page_first 3943
_journal_page_last 3951
_journal_paper_doi 10.1039/b707201e
_journal_year 2007
_chemical_formula_moiety 'C60 H112 N12 Mo2, C32 H12 B F24, 2(C2 H6 O S)'
_chemical_formula_sum 'C96 H136 B F24 Mo2 N12 O2 S2'
_chemical_formula_weight 2212.98
_chemical_name_systematic
;
?
;
_space_group_IT_number 85
_symmetry_cell_setting tetragonal
_symmetry_space_group_name_Hall '-P 4a'
_symmetry_space_group_name_H-M 'P 4/n :2'
_atom_sites_solution_hydrogens geom
_atom_sites_solution_primary direct
_atom_sites_solution_secondary difmap
_audit_creation_method SHELXL-97
_cell_angle_alpha 90.00
_cell_angle_beta 90.00
_cell_angle_gamma 90.00
_cell_formula_units_Z 4
_cell_length_a 21.2869(10)
_cell_length_b 21.2869(10)
_cell_length_c 23.846(2)
_cell_measurement_reflns_used 6044
_cell_measurement_temperature 213(2)
_cell_measurement_theta_max 24.982
_cell_measurement_theta_min 2.3035
_cell_volume 10805.4(12)
_computing_cell_refinement 'Bruker SMART'
_computing_data_collection 'Bruker SMART'
_computing_data_reduction 'Bruker SAINT'
_computing_molecular_graphics XP
_computing_structure_refinement 'SHELXL-97 (Sheldrick, 1997)'
_computing_structure_solution 'SHELXS-97 (Sheldrick, 1990)'
_diffrn_ambient_temperature 213(2)
_diffrn_measured_fraction_theta_full 0.997
_diffrn_measured_fraction_theta_max 0.997
_diffrn_measurement_device_type 'Bruker SMART'
_diffrn_measurement_method \w-scans
_diffrn_radiation_monochromator graphite
_diffrn_radiation_source 'normal-focus sealed tube'
_diffrn_radiation_type MoK\a
_diffrn_radiation_wavelength 0.71073
_diffrn_reflns_av_R_equivalents 0.0494
_diffrn_reflns_av_sigmaI/netI 0.0523
_diffrn_reflns_limit_h_max 9
_diffrn_reflns_limit_h_min -25
_diffrn_reflns_limit_k_max 24
_diffrn_reflns_limit_k_min -15
_diffrn_reflns_limit_l_max 28
_diffrn_reflns_limit_l_min -25
_diffrn_reflns_number 32124
_diffrn_reflns_theta_full 25.02
_diffrn_reflns_theta_max 25.02
_diffrn_reflns_theta_min 1.60
_exptl_absorpt_coefficient_mu 0.363
_exptl_absorpt_correction_T_max 0.9409
_exptl_absorpt_correction_T_min 0.8836
_exptl_absorpt_correction_type multi-scan
_exptl_absorpt_process_details SADABS
_exptl_crystal_colour brown
_exptl_crystal_density_diffrn 1.360
_exptl_crystal_density_meas ?
_exptl_crystal_density_method .
_exptl_crystal_description block
_exptl_crystal_F_000 4596
_exptl_crystal_size_max 0.35
_exptl_crystal_size_mid 0.18
_exptl_crystal_size_min 0.17
_refine_diff_density_max 0.907
_refine_diff_density_min -0.694
_refine_diff_density_rms 0.077
_refine_ls_extinction_method none
_refine_ls_goodness_of_fit_ref 1.052
_refine_ls_hydrogen_treatment constr
_refine_ls_matrix_type full
_refine_ls_number_parameters 818
_refine_ls_number_reflns 9533
_refine_ls_number_restraints 236
_refine_ls_restrained_S_all 1.042
_refine_ls_R_factor_all 0.1529
_refine_ls_R_factor_gt 0.0732
_refine_ls_shift/su_max 0.010
_refine_ls_shift/su_mean 0.000
_refine_ls_structure_factor_coef Fsqd
_refine_ls_weighting_details 'calc w=1/[\s^2^(Fo^2^)+(0.0782P)^2^+33.7395P] where P=(Fo^2^+2Fc^2^)/3'
_refine_ls_weighting_scheme calc
_refine_ls_wR_factor_gt 0.1783
_refine_ls_wR_factor_ref 0.2447
_reflns_number_gt 4728
_reflns_number_total 9533
_reflns_threshold_expression >2sigma(I)
_cod_data_source_file b707201e.txt
_cod_data_source_block 5twoDMSO
_cod_depositor_comments
;
The following automatic conversions were performed:
'_symmetry_cell_setting' value 'Tetragonal' changed to 'tetragonal'
according to '/home/saulius/struct/CIF-dictionaries/cif_core.dic'
dictionary named 'cif_core.dic' version 2.4.1 from 2010-06-29.

Automatic conversion script
Id: cif_fix_enum 1527 2010-12-29 10:47:43Z saulius 
;
_cod_original_cell_volume 10805.2(13)
_cod_original_sg_symbol_H-M P4/n
_cod_database_code 7005961

loop_
_symmetry_equiv_pos_as_xyz
'x, y, z'
'-x+1/2, -y+1/2, z'
'-y+1/2, x, z'
'y, -x+1/2, z'
'-x, -y, -z'
'x-1/2, y-1/2, -z'
'y-1/2, -x, -z'
'-y, x-1/2, -z'

loop_
_atom_site_label
_atom_site_type_symbol
_atom_site_fract_x
_atom_site_fract_y
_atom_site_fract_z
_atom_site_U_iso_or_equiv
_atom_site_adp_type
_atom_site_occupancy
_atom_site_symmetry_multiplicity
_atom_site_calc_flag
_atom_site_refinement_flags
_atom_site_disorder_assembly
_atom_site_disorder_group
Mo1 Mo 0.2500 0.2500 0.42935(5) 0.0572(4) Uani 1 4 d S . .
Mo2 Mo 0.2500 0.2500 0.34066(5) 0.0542(3) Uani 1 4 d S . .
N1 N 0.3141(2) 0.3270(2) 0.4322(2) 0.0554(14) Uani 1 1 d . . .
N2 N 0.3150(2) 0.3254(2) 0.3362(2) 0.0523(13) Uani 1 1 d . . .
N3 N 0.3745(3) 0.4020(3) 0.3828(2) 0.0631(15) Uani 1 1 d . . .
C1 C 0.3356(3) 0.3510(3) 0.3845(3) 0.0548(16) Uani 1 1 d . . .
C2 C 0.3356(4) 0.3533(3) 0.4855(3) 0.069(2) Uani 1 1 d . A .
H2A H 0.3713 0.3284 0.4989 0.083 Uiso 1 1 calc R . .
H2B H 0.3018 0.3492 0.5131 0.083 Uiso 1 1 calc R . .
C3 C 0.3553(4) 0.4214(4) 0.4826(3) 0.076(2) Uani 1 1 d D . .
C4 C 0.4013(4) 0.4265(4) 0.4341(3) 0.081(2) Uani 1 1 d . A .
H4A H 0.4129 0.4707 0.4286 0.097 Uiso 1 1 calc R . .
H4B H 0.4396 0.4031 0.4431 0.097 Uiso 1 1 calc R . .
C5 C 0.4029(3) 0.4234(4) 0.3309(3) 0.071(2) Uani 1 1 d . . .
H5A H 0.4414 0.3995 0.3239 0.085 Uiso 1 1 calc R . .
H5B H 0.4143 0.4678 0.3345 0.085 Uiso 1 1 calc R . .
C6 C 0.3587(3) 0.4155(3) 0.2816(3) 0.0599(18) Uani 1 1 d . . .
C7 C 0.3387(3) 0.3474(3) 0.2826(3) 0.0617(18) Uani 1 1 d . . .
H7A H 0.3059 0.3412 0.2543 0.074 Uiso 1 1 calc R . .
H7B H 0.3747 0.3213 0.2719 0.074 Uiso 1 1 calc R . .
C8 C 0.3981(8) 0.4378(18) 0.5329(6) 0.090(6) Uani 0.546(13) 1 d PD A 1
H8A H 0.4358 0.4114 0.5318 0.109 Uiso 0.546(13) 1 calc PR A 1
H8B H 0.4114 0.4818 0.5301 0.109 Uiso 0.546(13) 1 calc PR A 1
C9 C 0.3645(12) 0.4277(17) 0.5879(7) 0.237(13) Uani 0.546(13) 1 d PD A 1
H9A H 0.3927 0.4372 0.6187 0.356 Uiso 0.546(13) 1 calc PR A 1
H9B H 0.3509 0.3843 0.5906 0.356 Uiso 0.546(13) 1 calc PR A 1
H9C H 0.3281 0.4551 0.5898 0.356 Uiso 0.546(13) 1 calc PR A 1
C8B C 0.3714(10) 0.445(2) 0.5417(7) 0.090(6) Uani 0.454(13) 1 d PD A 2
H8BA H 0.3518 0.4858 0.5472 0.109 Uiso 0.454(13) 1 calc PR A 2
H8BB H 0.3526 0.4156 0.5689 0.109 Uiso 0.454(13) 1 calc PR A 2
C9B C 0.4402(10) 0.450(2) 0.5546(11) 0.237(13) Uani 0.454(13) 1 d PD A 2
H9BA H 0.4456 0.4725 0.5899 0.356 Uiso 0.454(13) 1 calc PR A 2
H9BB H 0.4608 0.4737 0.5249 0.356 Uiso 0.454(13) 1 calc PR A 2
H9BC H 0.4586 0.4089 0.5575 0.356 Uiso 0.454(13) 1 calc PR A 2
C10 C 0.2965(5) 0.4608(4) 0.4705(4) 0.097(3) Uani 1 1 d D A .
C11 C 0.3027(8) 0.5292(5) 0.4566(6) 0.131(5) Uani 0.729(11) 1 d PD A 1
H11A H 0.2613 0.5470 0.4506 0.196 Uiso 0.729(11) 1 calc PR A 1
H11B H 0.3277 0.5340 0.4229 0.196 Uiso 0.729(11) 1 calc PR A 1
H11C H 0.3231 0.5508 0.4875 0.196 Uiso 0.729(11) 1 calc PR A 1
C11B C 0.2563(17) 0.4780(17) 0.5204(11) 0.131(5) Uani 0.271(11) 1 d PD A 2
H11D H 0.2202 0.5020 0.5079 0.196 Uiso 0.271(11) 1 calc PR A 2
H11E H 0.2808 0.5031 0.5465 0.196 Uiso 0.271(11) 1 calc PR A 2
H11F H 0.2421 0.4400 0.5390 0.196 Uiso 0.271(11) 1 calc PR A 2
C12 C 0.3946(4) 0.4314(4) 0.2283(3) 0.078(2) Uani 1 1 d . . .
H12A H 0.4310 0.4033 0.2258 0.093 Uiso 1 1 calc R . .
H12B H 0.4107 0.4744 0.2319 0.093 Uiso 1 1 calc R . .
C13 C 0.3579(4) 0.4270(5) 0.1729(3) 0.105(3) Uani 1 1 d . . .
H13A H 0.3853 0.4380 0.1420 0.158 Uiso 1 1 calc R . .
H13B H 0.3226 0.4557 0.1739 0.158 Uiso 1 1 calc R . .
H13C H 0.3427 0.3844 0.1679 0.158 Uiso 1 1 calc R . .
C14 C 0.3005(4) 0.4573(3) 0.2883(3) 0.072(2) Uani 1 1 d . . .
H14A H 0.2713 0.4478 0.2577 0.086 Uiso 1 1 calc R . .
H14B H 0.2796 0.4459 0.3235 0.086 Uiso 1 1 calc R . .
C15 C 0.3119(5) 0.5277(4) 0.2888(4) 0.110(3) Uani 1 1 d . . .
H15A H 0.2723 0.5495 0.2935 0.166 Uiso 1 1 calc R . .
H15B H 0.3311 0.5403 0.2537 0.166 Uiso 1 1 calc R . .
H15C H 0.3397 0.5383 0.3197 0.166 Uiso 1 1 calc R . .
Mo3 Mo 0.2500 0.7500 1.04437(4) 0.0574(3) Uani 1 2 d S . .
N4 N 0.1852(2) 0.6739(2) 1.0476(2) 0.0561(14) Uani 1 1 d . . .
N5 N 0.1859(2) 0.6736(2) 0.9514(2) 0.0558(13) Uani 1 1 d . . .
N6 N 0.1244(3) 0.5987(3) 0.9997(2) 0.0658(16) Uani 1 1 d . . .
C16 C 0.1639(3) 0.6498(3) 0.9991(3) 0.0592(18) Uani 1 1 d . . .
C17 C 0.1581(4) 0.6537(3) 1.1007(3) 0.073(2) Uani 1 1 d . . .
H17A H 0.1214 0.6799 1.1088 0.087 Uiso 1 1 calc R . .
H17B H 0.1889 0.6608 1.1306 0.087 Uiso 1 1 calc R . .
C18 C 0.1383(4) 0.5852(4) 1.1018(3) 0.078(2) Uani 1 1 d . B .
C19 C 0.0961(3) 0.5760(4) 1.0514(3) 0.082(2) Uani 1 1 d . . .
H19A H 0.0866 0.5312 1.0474 0.098 Uiso 1 1 calc R . .
H19B H 0.0564 0.5982 1.0577 0.098 Uiso 1 1 calc R . .
C20 C 0.0941(3) 0.5786(4) 0.9482(3) 0.076(2) Uani 1 1 d . . .
H20A H 0.0570 0.6048 0.9414 0.092 Uiso 1 1 calc R . .
H20B H 0.0800 0.5350 0.9523 0.092 Uiso 1 1 calc R . .
C21 C 0.1384(3) 0.5834(3) 0.8982(3) 0.0627(18) Uani 1 1 d . C .
C22 C 0.1620(3) 0.6508(3) 0.8981(3) 0.0659(19) Uani 1 1 d . . .
H22A H 0.1954 0.6544 0.8700 0.079 Uiso 1 1 calc R . .
H22B H 0.1275 0.6782 0.8862 0.079 Uiso 1 1 calc R . .
C23 C 0.0978(5) 0.5723(5) 1.1550(4) 0.125(4) Uani 1 1 d D . .
C24 C 0.1344(7) 0.5758(8) 1.2101(5) 0.154(7) Uani 0.759(11) 1 d PD B 1
H24A H 0.1066 0.5661 1.2411 0.231 Uiso 0.759(11) 1 calc PR B 1
H24B H 0.1512 0.6178 1.2148 0.231 Uiso 0.759(11) 1 calc PR B 1
H24C H 0.1686 0.5458 1.2092 0.231 Uiso 0.759(11) 1 calc PR B 1
C24B C 0.0437(15) 0.5268(16) 1.1524(17) 0.14(2) Uani 0.241(11) 1 d PD B 2
H24D H 0.0255 0.5222 1.1894 0.211 Uiso 0.241(11) 1 calc PR B 2
H24E H 0.0588 0.4863 1.1394 0.211 Uiso 0.241(11) 1 calc PR B 2
H24F H 0.0122 0.5425 1.1266 0.211 Uiso 0.241(11) 1 calc PR B 2
C25 C 0.1980(4) 0.5450(4) 1.0963(4) 0.094(3) Uani 1 1 d D . .
C26 C 0.1920(6) 0.4744(4) 1.1008(8) 0.157(8) Uani 0.759(11) 1 d PD B 1
H26A H 0.2333 0.4554 1.0978 0.235 Uiso 0.759(11) 1 calc PR B 1
H26B H 0.1654 0.4590 1.0707 0.235 Uiso 0.759(11) 1 calc PR B 1
H26C H 0.1735 0.4635 1.1366 0.235 Uiso 0.759(11) 1 calc PR B 1
C26B C 0.2229(17) 0.540(2) 1.1550(8) 0.121(17) Uani 0.241(11) 1 d PD B 2
H26D H 0.2607 0.5144 1.1550 0.182 Uiso 0.241(11) 1 calc PR B 2
H26E H 0.1915 0.5204 1.1788 0.182 Uiso 0.241(11) 1 calc PR B 2
H26F H 0.2327 0.5815 1.1692 0.182 Uiso 0.241(11) 1 calc PR B 2
C27 C 0.1005(4) 0.5710(4) 0.8438(4) 0.084(2) Uani 1 1 d D . .
C28 C 0.1368(8) 0.5726(8) 0.7921(7) 0.093(4) Uani 0.469(10) 1 d PD C 1
H28A H 0.1094 0.5637 0.7606 0.140 Uiso 0.469(10) 1 calc PR C 1
H28B H 0.1698 0.5413 0.7938 0.140 Uiso 0.469(10) 1 calc PR C 1
H28C H 0.1553 0.6139 0.7875 0.140 Uiso 0.469(10) 1 calc PR C 1
C28A C 0.0705(7) 0.5098(6) 0.8396(7) 0.093(4) Uani 0.531(10) 1 d PD C 2
H28D H 0.0492 0.5064 0.8038 0.140 Uiso 0.531(10) 1 calc PR C 2
H28E H 0.0403 0.5052 0.8697 0.140 Uiso 0.531(10) 1 calc PR C 2
H28F H 0.1021 0.4771 0.8425 0.140 Uiso 0.531(10) 1 calc PR C 2
C29 C 0.1940(3) 0.5382(3) 0.9062(3) 0.071(2) Uani 1 1 d D . .
C30 C 0.1826(9) 0.4714(6) 0.9082(8) 0.097(4) Uani 0.462(9) 1 d PD C 1
H30A H 0.2223 0.4493 0.9122 0.145 Uiso 0.462(9) 1 calc PR C 1
H30B H 0.1622 0.4582 0.8738 0.145 Uiso 0.462(9) 1 calc PR C 1
H30C H 0.1558 0.4617 0.9399 0.145 Uiso 0.462(9) 1 calc PR C 1
C30A C 0.2318(7) 0.5272(7) 0.8567(6) 0.097(4) Uani 0.538(9) 1 d PD C 2
H30D H 0.2650 0.4977 0.8655 0.145 Uiso 0.538(9) 1 calc PR C 2
H30E H 0.2500 0.5666 0.8443 0.145 Uiso 0.538(9) 1 calc PR C 2
H30F H 0.2055 0.5101 0.8272 0.145 Uiso 0.538(9) 1 calc PR C 2
B1 B 0.2500 0.2500 0.8576(7) 0.054(4) Uani 1 4 d S . .
C31 C 0.2326(4) 0.3087(3) 0.9025(3) 0.058(2) Uani 0.522(2) 1 d PGD D 1
C32 C 0.1715(3) 0.3165(4) 0.9219(4) 0.057(2) Uani 0.522(2) 1 d PGD D 1
C33 C 0.1588(3) 0.3604(4) 0.9636(4) 0.068(3) Uani 0.522(2) 1 d PGD D 1
C34 C 0.2071(4) 0.3965(4) 0.9858(3) 0.075(3) Uani 0.522(2) 1 d PGD D 1
C35 C 0.2682(4) 0.3888(4) 0.9663(4) 0.069(3) Uani 0.522(2) 1 d PGD D 1
C36 C 0.2809(3) 0.3449(4) 0.9247(4) 0.059(3) Uani 0.522(2) 1 d PGD D 1
C37 C 0.3186(5) 0.4286(5) 0.9892(5) 0.081(5) Uani 0.522(2) 1 d PD . .
F1 F 0.3401(17) 0.4023(19) 1.0356(10) 0.142(8) Uani 0.2610(11) 1 d PD D -1
F2 F 0.3671(13) 0.4321(14) 0.9543(13) 0.144(7) Uani 0.2610(11) 1 d PD D -1
F3 F 0.3043(17) 0.4874(7) 1.0020(14) 0.139(6) Uani 0.2610(11) 1 d PD D -1
F1A F 0.3567(15) 0.3931(18) 1.0194(12) 0.142(8) Uani 0.2610(11) 1 d PD D -2
F2A F 0.3532(14) 0.4548(13) 0.9497(12) 0.144(7) Uani 0.2610(11) 1 d PD D -2
F3A F 0.2991(17) 0.4740(9) 1.0224(13) 0.139(6) Uani 0.2610(11) 1 d PD D -2
C38 C 0.0940(4) 0.3688(5) 0.9841(5) 0.072(4) Uani 0.522(2) 1 d PD . .
F4 F 0.0553(11) 0.3212(9) 0.9757(12) 0.176(9) Uani 0.2610(11) 1 d PD D -1
F5 F 0.0934(10) 0.3787(13) 1.0387(6) 0.115(4) Uani 0.2610(11) 1 d PD D -1
F6 F 0.0659(9) 0.4183(9) 0.9620(11) 0.138(7) Uani 0.2610(11) 1 d PD D -1
F4A F 0.0748(14) 0.3218(9) 1.0160(11) 0.176(9) Uani 0.2610(11) 1 d PD D -2
F5A F 0.0830(9) 0.4202(8) 1.0131(10) 0.115(4) Uani 0.2610(11) 1 d PD D -2
F6A F 0.0542(10) 0.3705(13) 0.9415(8) 0.138(7) Uani 0.2610(11) 1 d PD D -2
C39 C 0.2313(4) 0.3101(3) 0.8154(3) 0.058(2) Uani 0.478(2) 1 d PG D 2
C40 C 0.1697(3) 0.3178(4) 0.7974(4) 0.057(2) Uani 0.478(2) 1 d PG D 2
C41 C 0.1549(3) 0.3656(4) 0.7599(4) 0.068(3) Uani 0.478(2) 1 d PGD D 2
C42 C 0.2016(4) 0.4056(4) 0.7404(4) 0.075(3) Uani 0.478(2) 1 d PG D 2
C43 C 0.2632(4) 0.3978(4) 0.7584(4) 0.069(3) Uani 0.478(2) 1 d PGD D 2
C44 C 0.2781(3) 0.3501(4) 0.7959(4) 0.059(3) Uani 0.478(2) 1 d PG D 2
C46 C 0.3136(5) 0.4404(5) 0.7394(6) 0.072(4) Uani 0.478(2) 1 d PD . .
F7 F 0.3394(13) 0.4697(13) 0.7827(9) 0.142(8) Uani 0.2390(11) 1 d PD D -1
F8 F 0.3604(10) 0.4113(13) 0.7142(12) 0.144(7) Uani 0.2390(11) 1 d PD D -1
F9 F 0.2957(11) 0.4855(9) 0.7050(10) 0.139(6) Uani 0.2390(11) 1 d PD D -1
F7A F 0.3738(7) 0.4322(14) 0.7491(13) 0.142(8) Uani 0.2390(11) 1 d PD D -2
F8A F 0.3069(12) 0.4348(15) 0.6843(7) 0.144(7) Uani 0.2390(11) 1 d PD D -2
F9A F 0.3023(11) 0.5005(7) 0.7499(13) 0.139(6) Uani 0.2390(11) 1 d PD D -2
C45 C 0.0886(5) 0.3730(5) 0.7431(6) 0.081(5) Uani 0.478(2) 1 d PD . .
F10 F 0.0810(15) 0.3381(11) 0.6980(10) 0.176(9) Uani 0.2390(11) 1 d PD D -1
F11 F 0.0679(11) 0.4294(7) 0.7280(10) 0.115(4) Uani 0.2390(11) 1 d PD D -1
F12 F 0.0454(10) 0.3529(10) 0.7787(10) 0.138(7) Uani 0.2390(11) 1 d PD D -1
F10A F 0.0546(13) 0.3294(11) 0.7178(12) 0.176(9) Uani 0.2390(11) 1 d PD D -2
F11A F 0.0858(10) 0.4219(8) 0.7090(9) 0.115(4) Uani 0.2390(11) 1 d PD D -2
F12A F 0.0542(10) 0.3895(10) 0.7869(8) 0.138(7) Uani 0.2390(11) 1 d PD D -2
B2 B 0.7500 0.2500 0.5000 0.21(2) Uani 1 4 d SD . .
C51 C 0.7783(15) 0.1966(10) 0.4567(9) 0.175(8) Uani 0.264(10) 1 d PD E 1
C52 C 0.7270(14) 0.158(2) 0.445(2) 0.193(9) Uani 0.264(10) 1 d PD E 1
C53 C 0.7322(16) 0.111(2) 0.405(3) 0.185(8) Uani 0.264(10) 1 d PD . 1
C54 C 0.789(2) 0.100(2) 0.379(2) 0.197(9) Uani 0.264(10) 1 d PD E 1
C55 C 0.8402(18) 0.139(2) 0.390(2) 0.184(8) Uani 0.264(10) 1 d PD . 1
C56 C 0.8362(14) 0.1836(19) 0.432(2) 0.193(8) Uani 0.264(10) 1 d PD E 1
C57 C 0.6968(19) 0.070(2) 0.3670(18) 0.267(18) Uani 0.264(10) 1 d PD . .
F13 F 0.699(3) 0.046(3) 0.3158(18) 0.341(18) Uani 0.132(5) 1 d PD . -1
F14 F 0.637(2) 0.053(3) 0.367(4) 0.288(15) Uani 0.132(5) 1 d PD . -1
F15 F 0.708(3) 0.012(3) 0.384(4) 0.255(9) Uani 0.132(5) 1 d PD . -1
F13A F 0.673(4) 0.062(3) 0.316(2) 0.341(18) Uani 0.132(5) 1 d PD . -2
F14A F 0.638(3) 0.079(3) 0.383(4) 0.288(15) Uani 0.132(5) 1 d PD . -2
F15A F 0.685(4) 0.0091(19) 0.374(4) 0.255(9) Uani 0.132(5) 1 d PD . -2
C58 C 0.8913(13) 0.1272(17) 0.3491(12) 0.198(12) Uani 0.264(10) 1 d PD . .
F16 F 0.942(3) 0.131(4) 0.381(3) 0.148(5) Uani 0.132(5) 1 d PD . -1
F17 F 0.906(4) 0.075(2) 0.323(3) 0.200(9) Uani 0.132(5) 1 d PD . -1
F18 F 0.909(4) 0.167(3) 0.309(2) 0.196(9) Uani 0.132(5) 1 d PD E -1
F16A F 0.944(3) 0.148(4) 0.372(3) 0.148(5) Uani 0.132(5) 1 d PDU . -2
F17A F 0.911(5) 0.069(2) 0.338(3) 0.200(9) Uani 0.132(5) 1 d PD . -2
F18A F 0.900(4) 0.151(3) 0.2984(15) 0.196(9) Uani 0.132(5) 1 d PD E -2
C51B C 0.7407(6) 0.3093(3) 0.4559(3) 0.175(8) Uani 0.736(10) 1 d PGD E 2
C52B C 0.7877(4) 0.3492(7) 0.4366(8) 0.193(9) Uani 0.736(10) 1 d PGD E 2
C53B C 0.7731(8) 0.3973(7) 0.3994(8) 0.185(8) Uani 0.736(10) 1 d PGD . 2
C54B C 0.7116(10) 0.4055(6) 0.3814(5) 0.197(9) Uani 0.736(10) 1 d PG E 2
C55B C 0.6646(7) 0.3656(8) 0.4006(8) 0.184(8) Uani 0.736(10) 1 d PGD . 2
C56B C 0.6791(5) 0.3175(6) 0.4378(7) 0.193(8) Uani 0.736(10) 1 d PGD E 2
C57B C 0.8264(6) 0.4369(7) 0.3819(8) 0.267(18) Uani 0.736(10) 1 d PD . .
F13B F 0.8619(17) 0.3967(9) 0.3542(18) 0.341(18) Uani 0.368(5) 1 d PD . -1
F14B F 0.8682(17) 0.4551(10) 0.4197(16) 0.288(15) Uani 0.368(5) 1 d PD E -1
F15B F 0.8021(12) 0.4925(9) 0.3703(11) 0.255(9) Uani 0.368(5) 1 d PD . -1
F13C F 0.8518(18) 0.4252(12) 0.3325(12) 0.341(18) Uani 0.368(5) 1 d PD . -2
F14C F 0.8767(14) 0.4278(11) 0.4134(19) 0.288(15) Uani 0.368(5) 1 d PD E -2
F15C F 0.8270(12) 0.4987(7) 0.3801(11) 0.255(9) Uani 0.368(5) 1 d PD . -2
C58B C 0.5983(6) 0.3770(5) 0.3855(6) 0.198(12) Uani 0.736(10) 1 d PD . .
F16B F 0.5593(10) 0.3702(10) 0.4285(8) 0.148(5) Uani 0.368(5) 1 d PD E -1
F17B F 0.5785(18) 0.4273(13) 0.3579(14) 0.200(9) Uani 0.368(5) 1 d PD . -1
F18B F 0.5881(13) 0.3283(12) 0.3522(12) 0.196(9) Uani 0.368(5) 1 d PD . -1
F16C F 0.5646(10) 0.4016(10) 0.4266(8) 0.148(5) Uani 0.368(5) 1 d PD E -2
F17C F 0.602(2) 0.4210(13) 0.3464(11) 0.200(9) Uani 0.368(5) 1 d PD . -2
F18C F 0.5640(12) 0.3311(15) 0.3639(17) 0.196(9) Uani 0.368(5) 1 d PD . -2
O1 O 0.2500 0.2500 0.5502(4) 0.085(3) Uani 1 4 d SD . .
S1 S 0.2779(4) 0.2552(15) 0.6075(3) 0.097(4) Uani 0.25 1 d PD . .
C1S C 0.2345(15) 0.3145(13) 0.6465(11) 0.181(12) Uani 0.50 1 d PD . .
O2 O 0.2500 0.7500 0.1736(5) 0.151(4) Uani 1 2 d SD . .
S2 S 0.2283(3) 0.7378(3) 0.2322(4) 0.156(3) Uani 0.50 1 d PD . .
C2S C 0.2259(9) 0.8059(7) 0.2777(8) 0.260(10) Uani 1 1 d D . .
S3 S 0.2528(16) 0.2762(12) 0.1314(7) 0.171(16) Uani 0.25 1 d PD . .
O3 O 0.2500 0.2500 0.1894(8) 0.171(7) Uani 1 4 d SD . .
C3S C 0.1891(12) 0.2443(17) 0.0894(16) 0.224(18) Uani 0.50 1 d PD . .

loop_
_atom_site_aniso_label
_atom_site_aniso_U_11
_atom_site_aniso_U_22
_atom_site_aniso_U_33
_atom_site_aniso_U_23
_atom_site_aniso_U_13
_atom_site_aniso_U_12
Mo1 0.0581(5) 0.0581(5) 0.0555(7) 0.000 0.000 0.000
Mo2 0.0546(5) 0.0546(5) 0.0533(7) 0.000 0.000 0.000
N1 0.060(3) 0.059(3) 0.047(3) 0.002(3) -0.006(3) -0.003(3)
N2 0.057(3) 0.057(3) 0.044(3) 0.001(3) 0.003(3) -0.002(3)
N3 0.060(4) 0.074(4) 0.055(3) -0.004(3) 0.000(3) -0.016(3)
C1 0.049(4) 0.056(4) 0.059(4) -0.002(3) -0.004(3) 0.001(3)
C2 0.083(5) 0.069(5) 0.057(4) 0.006(4) -0.016(4) -0.011(4)
C3 0.094(6) 0.085(6) 0.047(4) -0.003(4) -0.004(4) -0.020(5)
C4 0.075(5) 0.101(6) 0.067(5) -0.004(4) -0.016(4) -0.020(5)
C5 0.057(4) 0.075(5) 0.081(5) -0.006(4) 0.000(4) -0.017(4)
C6 0.059(4) 0.062(4) 0.059(4) -0.005(3) 0.009(3) -0.009(3)
C7 0.062(4) 0.064(4) 0.059(4) -0.002(3) 0.001(3) -0.005(3)
C8 0.085(16) 0.127(12) 0.060(8) -0.028(7) 0.015(9) -0.046(16)
C9 0.21(2) 0.42(4) 0.084(13) -0.095(19) -0.046(13) -0.04(3)
C8B 0.085(16) 0.127(12) 0.060(8) -0.028(7) 0.015(9) -0.046(16)
C9B 0.21(2) 0.42(4) 0.084(13) -0.095(19) -0.046(13) -0.04(3)
C10 0.138(8) 0.077(6) 0.078(6) -0.001(5) 0.014(6) 0.024(6)
C11 0.183(15) 0.096(10) 0.113(11) -0.008(8) 0.001(10) 0.020(10)
C11B 0.183(15) 0.096(10) 0.113(11) -0.008(8) 0.001(10) 0.020(10)
C12 0.072(5) 0.086(6) 0.076(5) -0.003(4) 0.014(4) -0.017(4)
C13 0.120(8) 0.119(8) 0.075(6) 0.005(5) 0.003(5) -0.038(6)
C14 0.076(5) 0.072(5) 0.068(5) 0.006(4) 0.002(4) -0.002(4)
C15 0.138(9) 0.063(5) 0.130(8) 0.007(5) 0.028(7) 0.008(5)
Mo3 0.0478(5) 0.0509(5) 0.0734(6) 0.000 0.000 0.0005(4)
N4 0.044(3) 0.049(3) 0.075(4) 0.002(3) 0.009(3) 0.000(2)
N5 0.054(3) 0.045(3) 0.068(4) 0.004(3) -0.007(3) -0.003(3)
N6 0.054(3) 0.066(4) 0.078(4) 0.005(3) -0.003(3) -0.014(3)
C16 0.047(4) 0.048(4) 0.082(5) 0.005(4) -0.007(4) 0.005(3)
C17 0.070(5) 0.063(5) 0.085(5) 0.000(4) 0.021(4) -0.006(4)
C18 0.069(5) 0.080(5) 0.085(6) -0.003(4) 0.013(4) -0.022(4)
C19 0.059(5) 0.088(6) 0.098(6) 0.002(5) 0.017(5) -0.025(4)
C20 0.053(4) 0.072(5) 0.104(6) 0.003(5) -0.010(4) -0.009(4)
C21 0.056(4) 0.051(4) 0.081(5) 0.009(4) -0.017(4) -0.007(3)
C22 0.061(4) 0.053(4) 0.084(5) 0.007(4) -0.015(4) 0.002(3)
C23 0.148(10) 0.148(10) 0.079(7) 0.005(6) 0.030(7) -0.078(8)
C24 0.199(18) 0.170(15) 0.094(11) 0.008(10) 0.025(11) -0.081(13)
C24B 0.25(6) 0.08(3) 0.09(3) 0.02(2) 0.01(3) 0.01(4)
C25 0.101(7) 0.061(5) 0.119(7) 0.010(5) -0.007(6) 0.007(5)
C26 0.091(10) 0.081(9) 0.30(2) 0.041(12) -0.021(12) 0.008(7)
C26B 0.07(3) 0.16(4) 0.13(4) -0.01(3) 0.01(2) 0.03(3)
C27 0.087(6) 0.075(5) 0.089(6) 0.006(5) -0.031(5) -0.019(4)
C28 0.094(9) 0.082(8) 0.103(10) 0.000(7) -0.040(8) -0.008(7)
C28A 0.094(9) 0.082(8) 0.103(10) 0.000(7) -0.040(8) -0.008(7)
C29 0.067(5) 0.059(5) 0.086(5) -0.002(4) -0.006(4) 0.013(4)
C30 0.091(9) 0.082(9) 0.117(10) -0.017(7) -0.030(8) 0.009(7)
C30A 0.091(9) 0.082(9) 0.117(10) -0.017(7) -0.030(8) 0.009(7)
B1 0.043(5) 0.043(5) 0.076(10) 0.000 0.000 0.000
C31 0.053(5) 0.048(5) 0.073(6) 0.000(4) -0.001(5) 0.006(4)
C32 0.051(6) 0.048(6) 0.071(6) 0.002(5) 0.002(5) -0.001(5)
C33 0.061(6) 0.061(6) 0.083(7) 0.009(5) -0.005(5) 0.006(5)
C34 0.078(7) 0.058(6) 0.091(8) 0.012(6) -0.005(6) 0.004(6)
C35 0.062(6) 0.056(6) 0.089(7) 0.007(5) -0.007(5) 0.003(5)
C36 0.052(6) 0.045(6) 0.079(7) 0.004(5) 0.000(5) 0.002(5)
C37 0.073(10) 0.061(8) 0.110(10) -0.009(8) -0.028(9) 0.032(7)
F1 0.110(16) 0.140(15) 0.176(15) 0.021(12) -0.042(11) -0.036(10)
F2 0.123(14) 0.164(17) 0.144(11) -0.013(11) -0.012(9) -0.082(12)
F3 0.104(8) 0.088(8) 0.23(2) -0.040(10) 0.002(10) -0.024(7)
F1A 0.110(16) 0.140(15) 0.176(15) 0.021(12) -0.042(11) -0.036(10)
F2A 0.123(14) 0.164(17) 0.144(11) -0.013(11) -0.012(9) -0.082(12)
F3A 0.104(8) 0.088(8) 0.23(2) -0.040(10) 0.002(10) -0.024(7)
C38 0.068(8) 0.057(7) 0.091(9) 0.034(7) 0.019(7) -0.006(6)
F4 0.114(17) 0.095(12) 0.32(3) -0.015(14) 0.047(16) 0.030(10)
F5 0.066(7) 0.111(9) 0.168(13) 0.015(8) 0.002(7) 0.023(6)
F6 0.057(7) 0.111(13) 0.245(16) 0.077(13) 0.010(8) 0.013(9)
F4A 0.114(17) 0.095(12) 0.32(3) -0.015(14) 0.047(16) 0.030(10)
F5A 0.066(7) 0.111(9) 0.168(13) 0.015(8) 0.002(7) 0.023(6)
F6A 0.057(7) 0.111(13) 0.245(16) 0.077(13) 0.010(8) 0.013(9)
C39 0.053(5) 0.048(5) 0.073(6) 0.000(4) -0.001(5) 0.006(4)
C40 0.051(6) 0.048(6) 0.071(6) 0.002(5) 0.002(5) -0.001(5)
C41 0.061(6) 0.061(6) 0.083(7) 0.009(5) -0.005(5) 0.006(5)
C42 0.078(7) 0.058(6) 0.091(8) 0.012(6) -0.005(6) 0.004(6)
C43 0.062(6) 0.056(6) 0.089(7) 0.007(5) -0.007(5) 0.003(5)
C44 0.052(6) 0.045(6) 0.079(7) 0.004(5) 0.000(5) 0.002(5)
C46 0.068(8) 0.057(7) 0.091(9) 0.034(7) 0.019(7) -0.006(6)
F7 0.110(16) 0.140(15) 0.176(15) 0.021(12) -0.042(11) -0.036(10)
F8 0.123(14) 0.164(17) 0.144(11) -0.013(11) -0.012(9) -0.082(12)
F9 0.104(8) 0.088(8) 0.23(2) -0.040(10) 0.002(10) -0.024(7)
F7A 0.110(16) 0.140(15) 0.176(15) 0.021(12) -0.042(11) -0.036(10)
F8A 0.123(14) 0.164(17) 0.144(11) -0.013(11) -0.012(9) -0.082(12)
F9A 0.104(8) 0.088(8) 0.23(2) -0.040(10) 0.002(10) -0.024(7)
C45 0.073(10) 0.061(8) 0.110(10) -0.009(8) -0.028(9) 0.032(7)
F10 0.114(17) 0.095(12) 0.32(3) -0.015(14) 0.047(16) 0.030(10)
F11 0.066(7) 0.111(9) 0.168(13) 0.015(8) 0.002(7) 0.023(6)
F12 0.057(7) 0.111(13) 0.245(16) 0.077(13) 0.010(8) 0.013(9)
F10A 0.114(17) 0.095(12) 0.32(3) -0.015(14) 0.047(16) 0.030(10)
F11A 0.066(7) 0.111(9) 0.168(13) 0.015(8) 0.002(7) 0.023(6)
F12A 0.057(7) 0.111(13) 0.245(16) 0.077(13) 0.010(8) 0.013(9)
B2 0.071(10) 0.071(10) 0.50(8) 0.000 0.000 0.000
C51 0.065(10) 0.056(7) 0.41(2) -0.033(15) 0.015(13) -0.003(7)
C52 0.114(12) 0.046(7) 0.42(3) -0.011(17) 0.068(19) 0.000(8)
C53 0.111(11) 0.078(10) 0.37(2) -0.045(19) 0.07(2) -0.006(8)
C54 0.131(12) 0.091(10) 0.37(3) -0.096(19) 0.01(3) 0.025(9)
C55 0.103(10) 0.081(9) 0.37(3) -0.07(2) 0.00(2) 0.019(8)
C56 0.093(11) 0.068(7) 0.42(3) -0.040(19) -0.003(18) 0.027(8)
C57 0.060(15) 0.125(17) 0.62(6) -0.05(3) 0.03(2) 0.035(13)
F13 0.21(2) 0.049(15) 0.76(5) -0.04(2) 0.23(3) -0.030(16)
F14 0.161(12) 0.078(17) 0.62(4) 0.15(2) -0.082(18) -0.053(14)
F15 0.084(15) 0.101(7) 0.58(3) 0.014(18) 0.07(2) -0.038(8)
F13A 0.21(2) 0.049(15) 0.76(5) -0.04(2) 0.23(3) -0.030(16)
F14A 0.161(12) 0.078(17) 0.62(4) 0.15(2) -0.082(18) -0.053(14)
F15A 0.084(15) 0.101(7) 0.58(3) 0.014(18) 0.07(2) -0.038(8)
C58 0.21(2) 0.075(11) 0.31(4) -0.017(17) 0.04(2) 0.007(13)
F16 0.138(6) 0.153(7) 0.155(6) 0.002(5) -0.009(4) 0.009(5)
F17 0.14(2) 0.131(8) 0.33(2) -0.029(15) -0.05(2) 0.024(8)
F18 0.110(15) 0.144(10) 0.34(3) -0.083(12) -0.041(14) 0.010(10)
F16A 0.138(6) 0.153(7) 0.155(6) 0.002(5) -0.009(4) 0.009(5)
F17A 0.14(2) 0.131(8) 0.33(2) -0.029(15) -0.05(2) 0.024(8)
F18A 0.110(15) 0.144(10) 0.34(3) -0.083(12) -0.041(14) 0.010(10)
C51B 0.065(10) 0.056(7) 0.41(2) -0.033(15) 0.015(13) -0.003(7)
C52B 0.114(12) 0.046(7) 0.42(3) -0.011(17) 0.068(19) 0.000(8)
C53B 0.111(11) 0.078(10) 0.37(2) -0.045(19) 0.07(2) -0.006(8)
C54B 0.131(12) 0.091(10) 0.37(3) -0.096(19) 0.01(3) 0.025(9)
C55B 0.103(10) 0.081(9) 0.37(3) -0.07(2) 0.00(2) 0.019(8)
C56B 0.093(11) 0.068(7) 0.42(3) -0.040(19) -0.003(18) 0.027(8)
C57B 0.060(15) 0.125(17) 0.62(6) -0.05(3) 0.03(2) 0.035(13)
F13B 0.21(2) 0.049(15) 0.76(5) -0.04(2) 0.23(3) -0.030(16)
F14B 0.161(12) 0.078(17) 0.62(4) 0.15(2) -0.082(18) -0.053(14)
F15B 0.084(15) 0.101(7) 0.58(3) 0.014(18) 0.07(2) -0.038(8)
F13C 0.21(2) 0.049(15) 0.76(5) -0.04(2) 0.23(3) -0.030(16)
F14C 0.161(12) 0.078(17) 0.62(4) 0.15(2) -0.082(18) -0.053(14)
F15C 0.084(15) 0.101(7) 0.58(3) 0.014(18) 0.07(2) -0.038(8)
C58B 0.21(2) 0.075(11) 0.31(4) -0.017(17) 0.04(2) 0.007(13)
F16B 0.138(6) 0.153(7) 0.155(6) 0.002(5) -0.009(4) 0.009(5)
F17B 0.14(2) 0.131(8) 0.33(2) -0.029(15) -0.05(2) 0.024(8)
F18B 0.110(15) 0.144(10) 0.34(3) -0.083(12) -0.041(14) 0.010(10)
F16C 0.138(6) 0.153(7) 0.155(6) 0.002(5) -0.009(4) 0.009(5)
F17C 0.14(2) 0.131(8) 0.33(2) -0.029(15) -0.05(2) 0.024(8)
F18C 0.110(15) 0.144(10) 0.34(3) -0.083(12) -0.041(14) 0.010(10)
O1 0.081(5) 0.081(5) 0.093(8) 0.000 0.000 0.000
S1 0.070(6) 0.134(10) 0.088(5) 0.01(2) -0.001(5) -0.012(8)
C1S 0.18(3) 0.19(3) 0.17(2) -0.12(2) 0.01(2) -0.03(2)
O2 0.102(8) 0.133(10) 0.220(14) 0.000 0.000 -0.001(7)
S2 0.121(6) 0.101(5) 0.247(9) 0.009(5) -0.016(6) -0.040(4)
C2S 0.211(18) 0.177(16) 0.39(3) -0.048(18) 0.036(18) 0.038(14)
S3 0.17(3) 0.098(16) 0.248(15) -0.065(19) 0.11(2) -0.10(2)
O3 0.178(12) 0.178(12) 0.157(17) 0.000 0.000 0.000
C3S 0.14(2) 0.19(3) 0.34(5) -0.06(3) -0.13(3) 0.06(3)

loop_
_atom_type_symbol
_atom_type_description
_atom_type_scat_dispersion_real
_atom_type_scat_dispersion_imag
_atom_type_scat_source
C C 0.0033 0.0016 'International Tables Vol C Tables 4.2.6.8 and 6.1.1.4'
H H 0.0000 0.0000 'International Tables Vol C Tables 4.2.6.8 and 6.1.1.4'
B B 0.0013 0.0007 'International Tables Vol C Tables 4.2.6.8 and 6.1.1.4'
N N 0.0061 0.0033 'International Tables Vol C Tables 4.2.6.8 and 6.1.1.4'
F F 0.0171 0.0103 'International Tables Vol C Tables 4.2.6.8 and 6.1.1.4'
O O 0.0106 0.0060 'International Tables Vol C Tables 4.2.6.8 and 6.1.1.4'
S S 0.1246 0.1234 'International Tables Vol C Tables 4.2.6.8 and 6.1.1.4'
Mo Mo -1.6832 0.6857 'International Tables Vol C Tables 4.2.6.8 and 6.1.1.4'

loop_
_geom_angle_atom_site_label_1
_geom_angle_atom_site_label_2
_geom_angle_atom_site_label_3
_geom_angle
_geom_angle_site_symmetry_1
_geom_angle_site_symmetry_3
_geom_angle_publ_flag
Mo2 Mo1 N1 91.81(14) . 2 ?
Mo2 Mo1 N1 91.81(14) . . ?
N1 Mo1 N1 176.4(3) 2 . ?
Mo2 Mo1 N1 91.81(14) . 3 ?
N1 Mo1 N1 89.943(9) 2 3 ?
N1 Mo1 N1 89.943(9) . 3 ?
Mo2 Mo1 N1 91.81(14) . 4 ?
N1 Mo1 N1 89.943(9) 2 4 ?
N1 Mo1 N1 89.943(9) . 4 ?
N1 Mo1 N1 176.4(3) 3 4 ?
Mo1 Mo2 N2 92.86(13) . 2 ?
Mo1 Mo2 N2 92.86(13) . 3 ?
N2 Mo2 N2 89.857(14) 2 3 ?
Mo1 Mo2 N2 92.86(13) . . ?
N2 Mo2 N2 174.3(3) 2 . ?
N2 Mo2 N2 89.857(14) 3 . ?
Mo1 Mo2 N2 92.86(13) . 4 ?
N2 Mo2 N2 89.857(14) 2 4 ?
N2 Mo2 N2 174.3(3) 3 4 ?
N2 Mo2 N2 89.857(14) . 4 ?
C1 N1 C2 119.3(6) . . ?
C1 N1 Mo1 119.3(4) . . ?
C2 N1 Mo1 121.5(4) . . ?
C1 N2 C7 120.7(5) . . ?
C1 N2 Mo2 118.3(4) . . ?
C7 N2 Mo2 120.9(4) . . ?
C1 N3 C4 120.1(6) . . ?
C1 N3 C5 121.8(6) . . ?
C4 N3 C5 116.4(6) . . ?
N1 C1 N2 117.7(6) . . ?
N1 C1 N3 122.7(6) . . ?
N2 C1 N3 119.5(6) . . ?
N1 C2 C3 114.5(6) . . ?
C2 C3 C4 106.4(7) . . ?
C2 C3 C10 107.9(7) . . ?
C4 C3 C10 110.2(7) . . ?
C2 C3 C8B 109.1(19) . . ?
C4 C3 C8B 122.2(11) . . ?
C10 C3 C8B 100.4(15) . . ?
C2 C3 C8 110.1(15) . . ?
C4 C3 C8 101.2(8) . . ?
C10 C3 C8 120.2(14) . . ?
N3 C4 C3 111.3(6) . . ?
N3 C5 C6 111.7(5) . . ?
C7 C6 C5 105.6(6) . . ?
C7 C6 C12 111.7(6) . . ?
C5 C6 C12 108.2(6) . . ?
C7 C6 C14 109.1(6) . . ?
C5 C6 C14 110.8(6) . . ?
C12 C6 C14 111.4(6) . . ?
N2 C7 C6 114.9(5) . . ?
C9 C8 C3 111.2(13) . . ?
C9B C8B C3 115.7(16) . . ?
C11 C10 C11B 89.3(16) . . ?
C11 C10 C3 120.0(10) . . ?
C11B C10 C3 116.5(17) . . ?
C6 C12 C13 116.7(6) . . ?
C15 C14 C6 116.3(7) . . ?
Mo3 Mo3 N5 92.73(15) 7_567 8_667 ?
Mo3 Mo3 N5 92.73(15) 7_567 7_567 ?
N5 Mo3 N5 174.5(3) 8_667 7_567 ?
Mo3 Mo3 N4 92.10(16) 7_567 2_565 ?
N5 Mo3 N4 89.47(19) 8_667 2_565 ?
N5 Mo3 N4 90.33(19) 7_567 2_565 ?
Mo3 Mo3 N4 92.10(16) 7_567 . ?
N5 Mo3 N4 90.33(19) 8_667 . ?
N5 Mo3 N4 89.47(19) 7_567 . ?
N4 Mo3 N4 175.8(3) 2_565 . ?
C16 N4 C17 120.2(6) . . ?
C16 N4 Mo3 118.5(4) . . ?
C17 N4 Mo3 120.9(5) . . ?
C16 N5 C22 119.9(6) . . ?
C16 N5 Mo3 118.4(5) . 7_567 ?
C22 N5 Mo3 121.5(4) . 7_567 ?
C16 N6 C20 119.7(6) . . ?
C16 N6 C19 121.7(6) . . ?
C20 N6 C19 115.8(6) . . ?
N5 C16 N4 118.2(6) . . ?
N5 C16 N6 121.7(7) . . ?
N4 C16 N6 119.9(6) . . ?
N4 C17 C18 114.1(6) . . ?
C19 C18 C17 106.0(7) . . ?
C19 C18 C25 110.5(7) . . ?
C17 C18 C25 107.7(6) . . ?
C19 C18 C23 107.2(7) . . ?
C17 C18 C23 109.7(7) . . ?
C25 C18 C23 115.3(8) . . ?
N6 C19 C18 112.6(6) . . ?
N6 C20 C21 111.5(6) . . ?
C22 C21 C20 105.6(6) . . ?
C22 C21 C29 109.7(6) . . ?
C20 C21 C29 109.8(6) . . ?
C22 C21 C27 109.3(6) . . ?
C20 C21 C27 108.7(6) . . ?
C29 C21 C27 113.4(6) . . ?
N5 C22 C21 115.4(6) . . ?
C24B C23 C24 117.2(17) . . ?
C24B C23 C18 120.1(18) . . ?
C24 C23 C18 114.1(9) . . ?
C26B C25 C26 83.8(19) . . ?
C26B C25 C18 104.7(16) . . ?
C26 C25 C18 118.5(8) . . ?
C28A C27 C28 101.4(11) . . ?
C28A C27 C21 116.0(8) . . ?
C28 C27 C21 115.4(9) . . ?
C30 C29 C30A 87.8(11) . . ?
C30 C29 C21 119.4(9) . . ?
C30A C29 C21 115.3(9) . . ?
C39 B1 C39 68.9(6) 3 2 ?
C39 B1 C39 68.9(6) 3 . ?
C39 B1 C39 106.2(11) 2 . ?
C39 B1 C39 106.2(11) 3 4 ?
C39 B1 C39 68.9(6) 2 4 ?
C39 B1 C39 68.9(6) . 4 ?
C39 B1 C31 76.3(4) 3 3 ?
C39 B1 C31 112.9(4) 2 3 ?
C39 B1 C31 111.9(4) . 3 ?
C39 B1 C31 177.4(10) 4 3 ?
C39 B1 C31 177.4(10) 3 4 ?
C39 B1 C31 111.9(4) 2 4 ?
C39 B1 C31 112.9(4) . 4 ?
C39 B1 C31 76.3(4) 4 4 ?
C31 B1 C31 101.2(10) 3 4 ?
C39 B1 C31 112.9(4) 3 . ?
C39 B1 C31 177.4(10) 2 . ?
C39 B1 C31 76.3(4) . . ?
C39 B1 C31 111.9(4) 4 . ?
C31 B1 C31 66.2(6) 3 . ?
C31 B1 C31 66.2(6) 4 . ?
C39 B1 C31 111.9(4) 3 2 ?
C39 B1 C31 76.3(4) 2 2 ?
C39 B1 C31 177.4(10) . 2 ?
C39 B1 C31 112.9(4) 4 2 ?
C31 B1 C31 66.2(6) 3 2 ?
C31 B1 C31 66.2(6) 4 2 ?
C31 B1 C31 101.2(10) . 2 ?
C32 C31 C36 120.0 . . ?
C32 C31 B1 120.3(5) . . ?
C36 C31 B1 119.3(5) . . ?
C36 C31 C36 137.4(2) . 3 ?
B1 C31 C36 98.2(4) . 3 ?
C32 C31 C31 70.0(6) . 3 ?
C36 C31 C31 147.1(4) . 3 ?
B1 C31 C31 56.9(3) . 3 ?
C32 C31 C31 151.5(4) . 4 ?
C36 C31 C31 67.2(5) . 4 ?
B1 C31 C31 56.9(3) . 4 ?
C36 C31 C31 129.6(2) 3 4 ?
C31 C31 C31 90.0 3 4 ?
C32 C31 C32 140.8(3) . 4 ?
B1 C31 C32 96.5(4) . 4 ?
C36 C31 C32 148.4 3 4 ?
C31 C31 C32 130.2(2) 3 4 ?
C36 C32 C33 118.1(4) 3 . ?
C36 C32 C31 108.0(7) 3 . ?
C33 C32 C31 120.0 . . ?
C33 C32 C31 148.5(3) . 3 ?
C31 C32 C31 66.3(5) . 3 ?
C33 C32 C35 80.7(5) . 3 ?
C31 C32 C35 137.0(5) . 3 ?
C31 C32 C35 77.4(6) 3 3 ?
C34 C33 C32 120.0 . . ?
C34 C33 C38 119.9(8) . . ?
C32 C33 C38 120.1(8) . . ?
C34 C33 C36 134.3(3) . 3 ?
C38 C33 C36 103.2(9) . 3 ?
C33 C34 C35 120.0 . . ?
C36 C35 C34 120.0 . . ?
C36 C35 C37 120.6(8) . . ?
C34 C35 C37 119.3(8) . . ?
C34 C35 C32 138.6(3) . 4 ?
C37 C35 C32 101.3(8) . 4 ?
C32 C36 C35 120.9(5) 4 . ?
C32 C36 C31 114.2(7) 4 . ?
C35 C36 C31 120.0 . . ?
C32 C36 C31 46.3(5) 4 4 ?
C35 C36 C31 151.1(3) . 4 ?
C31 C36 C31 68.3(5) . 4 ?
C35 C36 C33 81.7(5) . 4 ?
C31 C36 C33 144.0(5) . 4 ?
C31 C36 C33 79.6(6) 4 4 ?
F4A C37 C38 87.8(19) 4 4 ?
F4A C37 F3A 61(3) 4 . ?
C38 C37 F3A 130.4(19) 4 . ?
F4A C37 F2A 134(3) 4 . ?
C38 C37 F2A 65.9(17) 4 . ?
F3A C37 F2A 107.2(9) . . ?
C38 C37 F1 66.4(16) 4 . ?
F3A C37 F1 85(3) . . ?
F2A C37 F1 126(3) . . ?
F4A C37 F1A 48(2) 4 . ?
F3A C37 F1A 106.6(9) . . ?
F2A C37 F1A 106.7(9) . . ?
F4A C37 F3 84(3) 4 . ?
C38 C37 F3 128.3(17) 4 . ?
F2A C37 F3 84(2) . . ?
F1 C37 F3 106.7(9) . . ?
F1A C37 F3 124(4) . . ?
F4A C37 F2 123(2) 4 . ?
F3A C37 F2 125(3) . . ?
F1 C37 F2 106.2(9) . . ?
F1A C37 F2 84(2) . . ?
F3 C37 F2 105.7(9) . . ?
F4A C37 C35 112(3) 4 . ?
C38 C37 C35 112.8(10) 4 . ?
F3A C37 C35 114.6(19) . . ?
F2A C37 C35 112.7(19) . . ?
F1 C37 C35 109(2) . . ?
F1A C37 C35 109(2) . . ?
F3 C37 C35 117.5(19) . . ?
F2 C37 C35 111(2) . . ?
F4A C37 F6A 130(2) 4 4 ?
C38 C37 F6A 53.3(10) 4 4 ?
F3A C37 F6A 118.0(17) . 4 ?
F1 C37 F6A 116.4(18) . 4 ?
F1A C37 F6A 95.3(17) . 4 ?
F3 C37 F6A 96.1(15) . 4 ?
C35 C37 F6A 111.4(12) . 4 ?
C38 C37 F5 47.1(8) 4 4 ?
F3A C37 F5 91.2(19) . 4 ?
F2A C37 F5 100(2) . 4 ?
F3 C37 F5 105(2) . 4 ?
F2 C37 F5 82.7(16) . 4 ?
C35 C37 F5 127.6(11) . 4 ?
F6A C37 F5 91.9(11) 4 4 ?
C37 F1 C38 51.8(10) . 4 ?
C38 F2 C37 60.3(12) 4 . ?
C38 F1A C37 60.2(12) 4 . ?
C37 F2A C38 52.1(10) . 4 ?
F2 C38 F1A 153(3) 3 3 ?
F2 C38 C37 78.0(16) 3 3 ?
F1A C38 C37 76.9(15) 3 3 ?
F2 C38 F5A 110(3) 3 . ?
F1A C38 F5A 79(3) 3 . ?
C37 C38 F5A 128.8(13) 3 . ?
F2 C38 F5 141(3) 3 . ?
C37 C38 F5 92.1(14) 3 . ?
F5A C38 F5 49.1(11) . . ?
F2 C38 F6 56(2) 3 . ?
F1A C38 F6 136(3) 3 . ?
C37 C38 F6 125.4(13) 3 . ?
F5A C38 F6 57.8(11) . . ?
F5 C38 F6 105.2(9) . . ?
F2 C38 F4 57.6(19) 3 . ?
F1A C38 F4 96.3(19) 3 . ?
F5A C38 F4 127.4(19) . . ?
F5 C38 F4 105.3(9) . . ?
F6 C38 F4 105.6(9) . . ?
F1A C38 F6A 154(2) 3 . ?
C37 C38 F6A 81.0(14) 3 . ?
F5A C38 F6A 105.5(9) . . ?
F5 C38 F6A 138.3(17) . . ?
F6 C38 F6A 51.8(11) . . ?
F4 C38 F6A 60.4(12) . . ?
F2 C38 F4A 103(2) 3 . ?
F1A C38 F4A 49.8(19) 3 . ?
F5A C38 F4A 105.7(9) . . ?
F5 C38 F4A 63.1(13) . . ?
F6 C38 F4A 133.9(19) . . ?
F4 C38 F4A 46.7(13) . . ?
F6A C38 F4A 105.4(9) . . ?
F1A C38 F2A 135(2) 3 3 ?
C37 C38 F2A 62.0(11) 3 3 ?
F5A C38 F2A 112.6(19) . 3 ?
F5 C38 F2A 128.6(18) . 3 ?
F6 C38 F2A 67.0(16) . 3 ?
F4A C38 F2A 85.8(17) . 3 ?
F2 C38 F1 136(2) 3 3 ?
C37 C38 F1 61.8(11) 3 3 ?
F5A C38 F1 85(2) . 3 ?
F6 C38 F1 137(2) . 3 ?
F4 C38 F1 80.2(15) . 3 ?
F6A C38 F1 137.3(17) . 3 ?
F2A C38 F1 118.2(18) 3 3 ?
F2 C38 C33 108(3) 3 . ?
F1A C38 C33 89(3) 3 . ?
C37 C38 C33 107.8(9) 3 . ?
F5A C38 C33 116.2(12) . . ?
F5 C38 C33 110.9(13) . . ?
F6 C38 C33 112.9(11) . . ?
F4 C38 C33 116.0(16) . . ?
F6A C38 C33 110.4(14) . . ?
F4A C38 C33 112.8(16) . . ?
F2A C38 C33 118.9(18) 3 . ?
F1 C38 C33 101(2) 3 . ?
C37 F4 C38 62(2) 3 . ?
C37 F4A C38 63.0(16) 3 . ?
C38 F6A C37 45.7(8) . 3 ?
C40 C39 C44 120.0 . . ?
C40 C39 B1 120.0(5) . . ?
C44 C39 B1 119.9(5) . . ?
C40 C39 C39 70.5(6) . 3 ?
C44 C39 C39 151.1(5) . 3 ?
B1 C39 C39 55.6(3) . 3 ?
C40 C39 C39 152.9(5) . 4 ?
C44 C39 C39 69.5(6) . 4 ?
B1 C39 C39 55.6(3) . 4 ?
C39 C39 C39 90.0 3 4 ?
C44 C39 C44 141.6(3) . 3 ?
B1 C39 C44 95.1(4) . 3 ?
C39 C39 C44 129.4(2) 4 3 ?
C40 C39 C40 143.2(3) . 4 ?
B1 C39 C40 94.4(4) . 4 ?
C39 C39 C40 129.6(2) 3 4 ?
C44 C39 C40 152.0 3 4 ?
C44 C40 C39 109.0(7) 3 . ?
C44 C40 C41 122.0(4) 3 . ?
C39 C40 C41 120.0 . . ?
C39 C40 C39 67.0(5) . 3 ?
C41 C40 C39 152.5(4) . 3 ?
C42 C41 C40 120.0 . . ?
C42 C41 C45 121.9(7) . . ?
C40 C41 C45 118.1(7) . . ?
C43 C42 C41 120.0 . . ?
C42 C43 C44 120.0 . . ?
C42 C43 C46 121.1(8) . . ?
C44 C43 C46 118.9(8) . . ?
C40 C44 C43 123.5(5) 4 . ?
C40 C44 C39 110.9(7) 4 . ?
C43 C44 C39 120.0 . . ?
C43 C44 C39 153.7(4) . 4 ?
C39 C44 C39 67.7(5) . 4 ?
F10A C46 F12 102(3) 4 4 ?
F10 C46 F12 113.6(14) 4 4 ?
F10A C46 F7A 69(2) 4 . ?
F10 C46 F7A 70.8(15) 4 . ?
F10A C46 F9 61(2) 4 . ?
F10 C46 F9 84(2) 4 . ?
F12 C46 F9 117.8(18) 4 . ?
F7A C46 F9 119(2) . . ?
F10A C46 F8 45(2) 4 . ?
F12 C46 F8 87.1(15) 4 . ?
F9 C46 F8 106.1(10) . . ?
F10A C46 F9A 95(3) 4 . ?
F10 C46 F9A 127(2) 4 . ?
F12 C46 F9A 75.8(18) 4 . ?
F7A C46 F9A 105.8(10) . . ?
F9 C46 F9A 50.4(12) . . ?
F8 C46 F9A 133(2) . . ?
F12 C46 F8A 143.9(15) 4 . ?
F7A C46 F8A 105.5(9) . . ?
F9 C46 F8A 54.5(12) . . ?
F8 C46 F8A 65.6(13) . . ?
F9A C46 F8A 104.7(9) . . ?
F10A C46 F7 110(3) 4 . ?
F10 C46 F7 129.4(17) 4 . ?
F7A C46 F7 61.3(12) . . ?
F9 C46 F7 105.2(9) . . ?
F8 C46 F7 105.2(10) . . ?
F9A C46 F7 58.3(11) . . ?
F8A C46 F7 149.1(19) . . ?
F10A C46 C45 68.9(16) 4 4 ?
F10 C46 C45 59.8(9) 4 4 ?
F12 C46 C45 58.4(10) 4 4 ?
F9 C46 C45 128.0(14) . 4 ?
F9A C46 C45 125.0(13) . 4 ?
F8A C46 C45 96.8(15) . 4 ?
F7 C46 C45 77.6(14) . 4 ?
F10A C46 C43 139(4) 4 . ?
F10 C46 C43 109.6(18) 4 . ?
F12 C46 C43 113.0(15) 4 . ?
F7A C46 C43 124.9(17) . . ?
F9 C46 C43 115.5(14) . . ?
F8 C46 C43 113.6(17) . . ?
F9A C46 C43 113.8(14) . . ?
F8A C46 C43 99.9(14) . . ?
F7 C46 C43 110.5(17) . . ?
C45 C46 C43 111.3(10) 4 . ?
C46 F7 C45 53.4(9) . 4 ?
C45 F8 C46 81.2(18) 4 . ?
C45 F7A C46 92(3) 4 . ?
F8 C45 F10A 47(2) 3 . ?
F8 C45 F11A 73(2) 3 . ?
F10 C45 F11A 86.3(18) . . ?
F10A C45 F11A 104.3(9) . . ?
F8 C45 F12 119(2) 3 . ?
F10 C45 F12 104.9(9) . . ?
F10A C45 F12 71.7(15) . . ?
F11A C45 F12 128.2(16) . . ?
F8 C45 F12A 147(3) 3 . ?
F10 C45 F12A 136.6(18) . . ?
F10A C45 F12A 104.1(9) . . ?
F11A C45 F12A 104.6(9) . . ?
F8 C45 F11 94(3) 3 . ?
F10 C45 F11 104.3(9) . . ?
F10A C45 F11 109(2) . . ?
F12 C45 F11 103.6(9) . . ?
F12A C45 F11 77.9(13) . . ?
F8 C45 C46 67.6(14) 3 3 ?
F10 C45 C46 52.4(15) . 3 ?
F11A C45 C46 130.4(15) . 3 ?
F12 C45 C46 56.4(14) . 3 ?
F12A C45 C46 92.6(14) . 3 ?
F11 C45 C46 130.5(15) . 3 ?
F8 C45 C41 102(3) 3 . ?
F10 C45 C41 106.2(18) . . ?
F10A C45 C41 124.9(17) . . ?
F11A C45 C41 107.1(13) . . ?
F12 C45 C41 117.1(15) . . ?
F12A C45 C41 110.0(14) . . ?
F11 C45 C41 119.2(15) . . ?
C46 C45 C41 109.8(9) 3 . ?
F8 C45 F7 111(2) 3 3 ?
F10 C45 F7 97.2(16) . 3 ?
F10A C45 F7 64.1(15) . 3 ?
F11A C45 F7 129.4(14) . 3 ?
F11 C45 F7 106.6(15) . 3 ?
C46 C45 F7 49.0(8) 3 3 ?
C41 C45 F7 119.8(13) . 3 ?
C46 F10 C45 67.8(13) 3 . ?
C46 F12 C45 65.3(11) 3 . ?
C46 F10A C45 85(2) 3 . ?
C51 B2 C51 113.1(10) 8_656 . ?
C51 B2 C51 113.1(10) 8_656 2_655 ?
C51 B2 C51 102.4(18) . 2_655 ?
C51 B2 C51 102.4(18) 8_656 7_666 ?
C51 B2 C51 113.1(10) . 7_666 ?
C51 B2 C51 113.1(10) 2_655 7_666 ?
C51 B2 C51B 99.8(8) 8_656 8_656 ?
C51 B2 C51B 126.5(12) . 8_656 ?
C51 B2 C51B 101.7(12) 2_655 8_656 ?
C51 B2 C51B 126.5(12) 8_656 2_655 ?
C51 B2 C51B 99.8(8) 2_655 2_655 ?
C51 B2 C51B 101.7(12) 7_666 2_655 ?
C51B B2 C51B 113.9(2) 8_656 2_655 ?
C51 B2 C51B 101.7(12) 8_656 . ?
C51 B2 C51B 99.8(8) . . ?
C51 B2 C51B 126.5(12) 7_666 . ?
C51B B2 C51B 113.9(2) 8_656 . ?
C51B B2 C51B 101.0(4) 2_655 . ?
C51 B2 C51B 101.7(12) . 7_666 ?
C51 B2 C51B 126.5(12) 2_655 7_666 ?
C51 B2 C51B 99.8(8) 7_666 7_666 ?
C51B B2 C51B 101.0(4) 8_656 7_666 ?
C51B B2 C51B 113.9(2) 2_655 7_666 ?
C51B B2 C51B 113.9(2) . 7_666 ?
C52 C51 C56 119.7(3) . . ?
C52 C51 B2 104(2) . . ?
C56 C51 B2 136(2) . . ?
C53 C52 C51 119.9(3) . . ?
C52 C53 C54 120.1(3) . . ?
C52 C53 C57 145(3) . . ?
C54 C53 C57 94(3) . . ?
C52 C53 C57B 127(2) . 2_655 ?
C54 C53 C57B 113(2) . 2_655 ?
C53 C54 C55 119.8(3) . . ?
C58B C55 C56 107(3) 2_655 . ?
C58B C55 C54 126(3) 2_655 . ?
C56 C55 C54 119.7(4) . . ?
C56 C55 C58 130(3) . . ?
C54 C55 C58 110(3) . . ?
C55 C56 C51 119.8(3) . . ?
C57B C57 C53B 100(5) 2_655 2_655 ?
C57B C57 F13 118(5) 2_655 . ?
C53B C57 F13 141(5) 2_655 . ?
C53B C57 F14 131(5) 2_655 . ?
F13 C57 F14 86(3) . . ?
C57B C57 F15A 64(5) 2_655 . ?
C53B C57 F15A 125(6) 2_655 . ?
F13 C57 F15A 76(6) . . ?
F14 C57 F15A 64(5) . . ?
C57B C57 F15 76(5) 2_655 . ?
C53B C57 F15 104(6) 2_655 . ?
F13 C57 F15 86(3) . . ?
F14 C57 F15 86(3) . . ?
C57B C57 F13A 101(5) 2_655 . ?
C53B C57 F13A 148(5) 2_655 . ?
F14 C57 F13A 66(6) . . ?
F15A C57 F13A 86(3) . . ?
F15 C57 F13A 104(6) . . ?
C53B C57 F14A 103(7) 2_655 . ?
F13 C57 F14A 111(6) . . ?
F15A C57 F14A 86(3) . . ?
F15 C57 F14A 102(4) . . ?
F13A C57 F14A 86(3) . . ?
C57B C57 F15B 76(5) 2_655 2_655 ?
C53B C57 F15B 122(4) 2_655 2_655 ?
F13 C57 F15B 71(3) . 2_655 ?
F14 C57 F15B 76(4) . 2_655 ?
F13A C57 F15B 86(4) . 2_655 ?
F14A C57 F15B 98(4) . 2_655 ?
C57B C57 F13C 76(4) 2_655 2_655 ?
C53B C57 F13C 139(4) 2_655 2_655 ?
F13 C57 F13C 59(4) . 2_655 ?
F15A C57 F13C 91(5) . 2_655 ?
F15 C57 F13C 114(4) . 2_655 ?
F14A C57 F13C 56(5) . 2_655 ?
F15B C57 F13C 98(3) 2_655 2_655 ?
C57B C57 F13B 64(5) 2_655 2_655 ?
C53B C57 F13B 107(4) 2_655 2_655 ?
F13 C57 F13B 91(4) . 2_655 ?
F14 C57 F13B 46(3) . 2_655 ?
F15A C57 F13B 110(4) . 2_655 ?
F15 C57 F13B 132(4) . 2_655 ?
F13A C57 F13B 63(4) . 2_655 ?
F15B C57 F13B 121(3) 2_655 2_655 ?
C57B C57 C53 101(4) 2_655 . ?
F13 C57 C53 141(5) . . ?
F14 C57 C53 131(5) . . ?
F15A C57 C53 127(6) . . ?
F15 C57 C53 106(6) . . ?
F13A C57 C53 147(6) . . ?
F14A C57 C53 102(6) . . ?
F15B C57 C53 123(4) 2_655 . ?
F13C C57 C53 137(5) 2_655 . ?
F13B C57 C53 106(4) 2_655 . ?
C58B C58 F17C 86(4) 2_655 2_655 ?
C58B C58 F18B 85(3) 2_655 2_655 ?
F17C C58 F18B 148(5) 2_655 2_655 ?
C58B C58 F16A 55(4) 2_655 . ?
F17C C58 F16A 105(6) 2_655 . ?
F18B C58 F16A 46(3) 2_655 . ?
C58B C58 F17 108(4) 2_655 . ?
F18B C58 F17 134(5) 2_655 . ?
F16A C58 F17 106(8) . . ?
C58B C58 F17A 91(4) 2_655 . ?
F18B C58 F17A 136(5) 2_655 . ?
F16A C58 F17A 97.6(19) . . ?
F17C C58 F16 90(4) 2_655 . ?
F18B C58 F16 64(4) 2_655 . ?
F17 C58 F16 97.4(19) . . ?
F17A C58 F16 85(7) . . ?
C58B C58 F18 133(4) 2_655 . ?
F17C C58 F18 123(5) 2_655 . ?
F18B C58 F18 50(3) 2_655 . ?
F16A C58 F18 80(5) . . ?
F17 C58 F18 97.4(19) . . ?
F17A C58 F18 111(7) . . ?
F16 C58 F18 97.2(19) . . ?
C58B C58 F18A 152(5) 2_655 . ?
F17C C58 F18A 107(4) 2_655 . ?
F18B C58 F18A 70(3) 2_655 . ?
F16A C58 F18A 97.3(19) . . ?
F17 C58 F18A 81(5) . . ?
F17A C58 F18A 97.3(19) . . ?
F16 C58 F18A 112(6) . . ?
C58B C58 F17B 69(3) 2_655 2_655 ?
F18B C58 F17B 125(3) 2_655 2_655 ?
F16A C58 F17B 80(5) . 2_655 ?
F16 C58 F17B 65(3) . 2_655 ?
F18 C58 F17B 121(5) . 2_655 ?
F18A C58 F17B 114(4) . 2_655 ?
C58B C58 F18C 69(3) 2_655 2_655 ?
F17C C58 F18C 125(4) 2_655 2_655 ?
F17 C58 F18C 121(5) . 2_655 ?
F17A C58 F18C 116(5) . 2_655 ?
F18 C58 F18C 64(3) . 2_655 ?
F18A C58 F18C 84(3) . 2_655 ?
F17B C58 F18C 101(3) 2_655 2_655 ?
C58B C58 C55 64(3) 2_655 . ?
F17C C58 C55 108(3) 2_655 . ?
F18B C58 C55 96(3) 2_655 . ?
F16A C58 C55 107(5) . . ?
F17 C58 C55 129(5) . . ?
F17A C58 C55 121(6) . . ?
F16 C58 C55 103(5) . . ?
F18 C58 C55 125(6) . . ?
F18A C58 C55 130(5) . . ?
F17B C58 C55 114(4) 2_655 . ?
F18C C58 C55 104(3) 2_655 . ?
C52B C51B C56B 120.0 . . ?
C52B C51B B2 126.1(9) . . ?
C56B C51B B2 113.9(9) . . ?
C53B C52B C51B 120.0 . . ?
C57 C53B C52B 135(2) 2_655 . ?
C57 C53B C54B 103(2) 2_655 . ?
C52B C53B C54B 120.0 . . ?
C52B C53B C57B 115.5(14) . . ?
C54B C53B C57B 124.5(14) . . ?
C53B C54B C55B 120.0 . . ?
C56B C55B C54B 120.0 . . ?
C56B C55B C58B 119.3(14) . . ?
C54B C55B C58B 120.5(13) . . ?
C56B C55B C58 132.6(16) . 2_655 ?
C54B C55B C58 102.0(17) . 2_655 ?
C55B C56B C51B 120.0 . . ?
C57 C57B F14A 131(9) 2_655 2_655 ?
C57 C57B F14 121(8) 2_655 2_655 ?
F14A C57B F14 46(7) 2_655 2_655 ?
C57 C57B F15A 88(5) 2_655 2_655 ?
F14A C57B F15A 126(7) 2_655 2_655 ?
F14 C57B F15A 84(7) 2_655 2_655 ?
C57 C57B F15C 102(5) 2_655 . ?
F14A C57B F15C 113(6) 2_655 . ?
F14 C57B F15C 75(4) 2_655 . ?
C57 C57B F15 77(5) 2_655 2_655 ?
F14A C57B F15 147(6) 2_655 2_655 ?
F14 C57B F15 108(6) 2_655 2_655 ?
C57 C57B F13B 91(6) 2_655 . ?
F14 C57B F13B 56(4) 2_655 . ?
F15A C57B F13B 132(5) 2_655 . ?
F15C C57B F13B 128.7(17) . . ?
F15 C57B F13B 151(5) 2_655 . ?
C57 C57B F14C 159(5) 2_655 . ?
F14 C57B F14C 63(6) 2_655 . ?
F15A C57B F14C 113(4) 2_655 . ?
F15C C57B F14C 99.0(11) . . ?
F15 C57B F14C 123(4) 2_655 . ?
F13B C57B F14C 74(3) . . ?
C57 C57B F13C 77(5) 2_655 . ?
F14A C57B F13C 66(8) 2_655 . ?
F14 C57B F13C 47(5) 2_655 . ?
F15A C57B F13C 98(5) 2_655 . ?
F15C C57B F13C 98.9(11) . . ?
F15 C57B F13C 115(4) 2_655 . ?
F14C C57B F13C 98.5(11) . . ?
C57 C57B F15B 77(5) 2_655 . ?
F14A C57B F15B 137(7) 2_655 . ?
F14 C57B F15B 93(5) 2_655 . ?
F13B C57B F15B 134(2) . . ?
F14C C57B F15B 124.6(15) . . ?
F13C C57B F15B 98.2(10) . . ?
C57 C57B F14B 170(6) 2_655 . ?
F14A C57B F14B 58(5) 2_655 . ?
F14 C57B F14B 67(6) 2_655 . ?
F15A C57B F14B 88(4) 2_655 . ?
F15C C57B F14B 74.0(15) . . ?
F15 C57B F14B 96(4) 2_655 . ?
F13B C57B F14B 98.4(11) . . ?
F13C C57B F14B 113(4) . . ?
F15B C57B F14B 98.3(10) . . ?
C57 C57B C53B 55(3) 2_655 . ?
F14A C57B C53B 118(7) 2_655 . ?
F14 C57B C53B 159(4) 2_655 . ?
F15A C57B C53B 116(4) 2_655 . ?
F15C C57B C53B 126.1(15) . . ?
F15 C57B C53B 92(4) 2_655 . ?
F13B C57B C53B 102.2(18) . . ?
F14C C57B C53B 112(2) . . ?
F13C C57B C53B 117(2) . . ?
F15B C57B C53B 105.7(16) . . ?
F14B C57B C53B 119(3) . . ?
F16 C58B C58 96(4) 2_655 2_655 ?
C58 C58B F16A 83(4) 2_655 2_655 ?
F16 C58B F18B 67(5) 2_655 . ?
C58 C58B F18B 52(3) 2_655 . ?
F16A C58B F18B 46(4) 2_655 . ?
C58 C58B F18C 72(3) 2_655 . ?
F16 C58B F16C 69(4) 2_655 . ?
C58 C58B F16C 152(3) 2_655 . ?
F16A C58B F16C 88(4) 2_655 . ?
F18B C58B F16C 131.7(19) . . ?
F18C C58B F16C 106.2(10) . . ?
F16 C58B F17C 97(6) 2_655 . ?
C58 C58B F17C 51(3) 2_655 . ?
F16A C58B F17C 101(6) 2_655 . ?
F18B C58B F17C 98(3) . . ?
F18C C58B F17C 106.5(10) . . ?
F16C C58B F17C 106.1(10) . . ?
F16 C58B F17B 78(5) 2_655 . ?
C58 C58B F17B 71(3) 2_655 . ?
F16A C58B F17B 89(5) 2_655 . ?
F18B C58B F17B 106.4(10) . . ?
F18C C58B F17B 103(4) . . ?
F16C C58B F17B 82.8(18) . . ?
F16 C58B F16B 58(4) 2_655 . ?
C58 C58B F16B 153(3) 2_655 . ?
F16A C58B F16B 70(3) 2_655 . ?
F18B C58B F16B 106.0(10) . . ?
F18C C58B F16B 83(2) . . ?
F17C C58B F16B 131(2) . . ?
F17B C58B F16B 105.7(10) . . ?
F16 C58B C55 154(6) 2_655 2_655 ?
C58 C58B C55 79(3) 2_655 2_655 ?
F16A C58B C55 133(5) 2_655 2_655 ?
F18B C58B C55 90(3) . 2_655 ?
F18C C58B C55 112(3) . 2_655 ?
F16C C58B C55 125(3) . 2_655 ?
F17C C58B C55 100(3) . 2_655 ?
F17B C58B C55 123(2) . 2_655 ?
F16B C58B C55 121(2) . 2_655 ?
F16 C58B C55B 158(6) 2_655 . ?
C58 C58B C55B 89.2(19) 2_655 . ?
F16A C58B C55B 141(5) 2_655 . ?
F18B C58B C55B 100.1(18) . . ?
F18C C58B C55B 120(2) . . ?
F16C C58B C55B 113.7(17) . . ?
F17C C58B C55B 103(2) . . ?
F17B C58B C55B 124(2) . . ?
F16B C58B C55B 113.0(18) . . ?
F16 C58B F17A 86(9) 2_655 2_655 ?
C58 C58B F17A 55(3) 2_655 2_655 ?
F16A C58B F17A 93(5) 2_655 2_655 ?
F18B C58B F17A 97(4) . 2_655 ?
F18C C58B F17A 101(5) . 2_655 ?
F16C C58B F17A 100(3) . 2_655 ?
F16B C58B F17A 123(4) . 2_655 ?
C55 C58B F17A 110(4) 2_655 2_655 ?
C55B C58B F17A 114(4) . 2_655 ?
S1 O1 S1 47.6(7) 2 . ?
S1 O1 S1 47.6(7) 3 4 ?
S1 S1 S1 90.00(2) 4 3 ?
S1 S1 S1 45.000(5) 4 2 ?
S1 S1 S1 45.000(16) 3 2 ?
S1 S1 C1S 120(2) 4 4 ?
S1 S1 C1S 115(3) 3 4 ?
S1 S1 C1S 130.8(17) 2 4 ?
S1 S1 O1 73.4(2) 4 . ?
S1 S1 O1 73.4(2) 3 . ?
S1 S1 O1 66.2(4) 2 . ?
C1S S1 O1 162.6(16) 4 . ?
S1 S1 C1S 110.5(16) 3 2 ?
S1 S1 C1S 72.5(17) 2 2 ?
C1S S1 C1S 81.2(17) 4 2 ?
O1 S1 C1S 111.0(15) . 2 ?
S1 S1 C1S 107(2) 4 . ?
S1 S1 C1S 68(2) 2 . ?
C1S S1 C1S 79.2(19) 4 . ?
O1 S1 C1S 108.6(13) . . ?
C1S S1 C1S 103.7(19) 2 . ?
S1 S1 C1S 48.4(15) 4 3 ?
S1 S1 C1S 51.7(16) 3 3 ?
C1S S1 C1S 106(2) 4 3 ?
O1 S1 C1S 91.0(9) . 3 ?
C1S S1 C1S 58.8(8) 2 3 ?
C1S S1 C1S 58.3(9) . 3 ?
S1 C1S C1S 63.5(15) 3 3 ?
S1 C1S C1S 71.0(5) . 3 ?
S1 C1S C1S 61.2(12) 3 4 ?
S1 C1S C1S 71.9(8) 2 4 ?
C1S C1S C1S 90.000(3) 3 4 ?
C1S C1S S1 49.3(7) 3 4 ?
C1S C1S S1 50.8(7) 4 4 ?
S2 S2 O2 69.2(3) 2_565 . ?
S2 S2 C2S 76.9(8) 2_565 2_565 ?
O2 S2 C2S 120.4(8) . 2_565 ?
S2 S2 C2S 68.4(8) 2_565 . ?
O2 S2 C2S 115.5(8) . . ?
C2S S2 C2S 94.0(14) 2_565 . ?
S3 S3 S3 90.00(2) 3 4 ?
S3 S3 S3 45.000(7) 3 2 ?
S3 S3 S3 45.000(18) 4 2 ?
S3 S3 C3S 105(3) 3 4 ?
S3 S3 C3S 123(3) 4 4 ?
S3 S3 C3S 124.6(18) 2 4 ?
S3 S3 O3 74.6(6) 3 . ?
S3 S3 O3 74.6(6) 4 . ?
S3 S3 O3 67.9(9) 2 . ?
C3S S3 O3 162(4) 4 . ?
S3 S3 C3S 115(3) 3 2 ?
S3 S3 C3S 47(3) 4 2 ?
S3 S3 C3S 79(3) 2 2 ?
C3S S3 C3S 77(3) 4 2 ?
O3 S3 C3S 120(2) . 2 ?
S3 S3 C3S 100.2(19) 4 . ?
S3 S3 C3S 63(2) 2 . ?
C3S S3 C3S 71(2) 4 . ?
O3 S3 C3S 110.0(16) . . ?
C3S S3 C3S 97(3) 2 . ?
S3 S3 C3S 58(2) 3 3 ?
S3 S3 C3S 45(2) 4 3 ?
C3S S3 C3S 98(3) 4 3 ?
O3 S3 C3S 96.5(16) . 3 ?
C3S S3 C3S 57.1(15) 2 3 ?
C3S S3 C3S 55.3(11) . 3 ?
S3 C3S C3S 61(2) 3 4 ?
S3 C3S C3S 74.1(8) 2 4 ?
S3 C3S C3S 68.9(12) 3 3 ?
S3 C3S C3S 70.4(13) . 3 ?
C3S C3S C3S 90.000(7) 4 3 ?
C3S C3S S3 54.3(9) 4 4 ?
C3S C3S S3 48.8(9) 3 4 ?

loop_
_geom_bond_atom_site_label_1
_geom_bond_atom_site_label_2
_geom_bond_distance
_geom_bond_site_symmetry_2
_geom_bond_publ_flag
Mo1 Mo2 2.1147(17) . ?
Mo1 N1 2.133(5) 2 ?
Mo1 N1 2.133(5) . ?
Mo1 N1 2.133(5) 3 ?
Mo1 N1 2.133(5) 4 ?
Mo2 N2 2.122(5) 2 ?
Mo2 N2 2.122(5) 3 ?
Mo2 N2 2.122(5) . ?
Mo2 N2 2.122(5) 4 ?
N1 C1 1.327(8) . ?
N1 C2 1.463(8) . ?
N2 C1 1.347(8) . ?
N2 C7 1.451(8) . ?
N3 C1 1.367(8) . ?
N3 C4 1.446(8) . ?
N3 C5 1.451(8) . ?
C2 C3 1.512(10) . ?
C3 C4 1.520(10) . ?
C3 C10 1.533(12) . ?
C3 C8B 1.533(10) . ?
C3 C8 1.548(9) . ?
C5 C6 1.515(9) . ?
C6 C7 1.513(9) . ?
C6 C12 1.520(9) . ?
C6 C14 1.535(9) . ?
C8 C9 1.510(10) . ?
C8B C9B 1.501(10) . ?
C10 C11 1.499(8) . ?
C10 C11B 1.512(10) . ?
C12 C13 1.537(10) . ?
C14 C15 1.518(10) . ?
Mo3 Mo3 2.1160(19) 7_567 ?
Mo3 N5 2.126(5) 8_667 ?
Mo3 N5 2.126(5) 7_567 ?
Mo3 N4 2.129(5) 2_565 ?
Mo3 N4 2.129(5) . ?
N4 C16 1.344(8) . ?
N4 C17 1.455(8) . ?
N5 C16 1.330(8) . ?
N5 C22 1.453(8) . ?
N5 Mo3 2.126(5) 7_567 ?
N6 C16 1.377(8) . ?
N6 C20 1.452(9) . ?
N6 C19 1.453(9) . ?
C17 C18 1.517(10) . ?
C18 C19 1.514(11) . ?
C18 C25 1.538(11) . ?
C18 C23 1.560(11) . ?
C20 C21 1.523(10) . ?
C21 C22 1.519(9) . ?
C21 C29 1.538(9) . ?
C21 C27 1.552(10) . ?
C23 C24B 1.506(10) . ?
C23 C24 1.528(9) . ?
C25 C26B 1.500(10) . ?
C25 C26 1.513(8) . ?
C27 C28A 1.452(13) . ?
C27 C28 1.454(13) . ?
C29 C30 1.444(13) . ?
C29 C30A 1.446(13) . ?
B1 C39 1.675(11) 3 ?
B1 C39 1.675(11) 2 ?
B1 C39 1.675(11) . ?
B1 C39 1.675(11) 4 ?
B1 C31 1.688(12) 3 ?
B1 C31 1.688(12) 4 ?
B1 C31 1.688(12) . ?
B1 C31 1.688(12) 2 ?
C31 C32 1.3900 . ?
C31 C36 1.3900 . ?
C32 C36 0.836(15) 3 ?
C32 C33 1.3900 . ?
C33 C34 1.3900 . ?
C33 C38 1.474(7) . ?
C34 C35 1.3900 . ?
C35 C36 1.3900 . ?
C35 C37 1.473(8) . ?
C36 C32 0.836(15) 4 ?
C37 F4A 0.65(3) 4 ?
C37 C38 1.179(17) 4 ?
C37 F3A 1.316(6) . ?
C37 F2A 1.320(6) . ?
C37 F1 1.321(6) . ?
C37 F1A 1.323(6) . ?
C37 F3 1.323(6) . ?
C37 F2 1.327(6) . ?
C37 F6A 1.63(3) 4 ?
C37 F5 1.80(2) 4 ?
F1 C38 1.38(3) 4 ?
F2 C38 0.90(3) 4 ?
F1A C38 0.92(3) 4 ?
F2A C38 1.36(3) 4 ?
C38 F2 0.90(3) 3 ?
C38 F1A 0.92(3) 3 ?
C38 C37 1.179(17) 3 ?
C38 F5A 1.316(6) . ?
C38 F5 1.320(6) . ?
C38 F6 1.320(6) . ?
C38 F4 1.322(6) . ?
C38 F6A 1.322(6) . ?
C38 F4A 1.322(6) . ?
C38 F2A 1.36(3) 3 ?
C38 F1 1.38(3) 3 ?
F4 C37 0.47(3) 3 ?
F5 C37 1.80(2) 3 ?
F4A C37 0.65(3) 3 ?
F6A C37 1.63(3) 3 ?
C39 C40 1.3900 . ?
C39 C44 1.3900 . ?
C40 C44 0.946(17) 3 ?
C40 C41 1.3900 . ?
C41 C42 1.3900 . ?
C41 C45 1.476(8) . ?
C42 C43 1.3900 . ?
C43 C44 1.3900 . ?
C43 C46 1.475(7) . ?
C44 C40 0.946(16) 4 ?
C46 F10A 0.62(4) 4 ?
C46 F10 1.21(3) 4 ?
C46 F12 1.29(3) 4 ?
C46 F7A 1.316(6) . ?
C46 F9 1.318(6) . ?
C46 F8 1.319(6) . ?
C46 F9A 1.325(6) . ?
C46 F8A 1.325(6) . ?
C46 F7 1.327(6) . ?
C46 C45 1.410(19) 4 ?
F7 C45 1.72(3) 4 ?
F8 C45 0.74(3) 4 ?
F7A C45 0.47(3) 4 ?
C45 F8 0.74(3) 3 ?
C45 F10 1.317(6) . ?
C45 F10A 1.321(6) . ?
C45 F11A 1.321(6) . ?
C45 F12 1.322(6) . ?
C45 F12A 1.323(6) . ?
C45 F11 1.327(6) . ?
C45 C46 1.410(19) 3 ?
C45 F7 1.72(3) 3 ?
F10 C46 1.21(3) 3 ?
F12 C46 1.29(3) 3 ?
F10A C46 0.62(3) 3 ?
B2 C51 1.650(6) 8_656 ?
B2 C51 1.650(6) . ?
B2 C51 1.650(6) 2_655 ?
B2 C51 1.650(6) 7_666 ?
B2 C51B 1.656(5) 8_656 ?
B2 C51B 1.656(5) 2_655 ?
B2 C51B 1.656(5) . ?
B2 C51B 1.656(5) 7_666 ?
C51 C52 1.3905(19) . ?
C51 C56 1.391(2) . ?
C52 C53 1.390(2) . ?
C53 C54 1.390(2) . ?
C53 C57 1.474(8) . ?
C53 C57B 1.70(3) 2_655 ?
C54 C55 1.391(2) . ?
C55 C58B 1.36(4) 2_655 ?
C55 C56 1.391(2) . ?
C55 C58 1.476(8) . ?
C57 C57B 0.62(5) 2_655 ?
C57 C53B 1.23(4) 2_655 ?
C57 F13 1.321(6) . ?
C57 F14 1.321(6) . ?
C57 F15A 1.321(6) . ?
C57 F15 1.322(6) . ?
C57 F13A 1.322(6) . ?
C57 F14A 1.323(6) . ?
C57 F15B 1.32(6) 2_655 ?
C57 F13C 1.33(5) 2_655 ?
C57 F13B 1.47(6) 2_655 ?
F13 C57B 1.71(5) 2_655 ?
F14 C57B 0.88(5) 2_655 ?
F15 C57B 1.32(6) 2_655 ?
F13A C57B 1.56(6) 2_655 ?
F14A C57B 0.82(5) 2_655 ?
F15A C57B 1.19(5) 2_655 ?
C58 C58B 0.90(4) 2_655 ?
C58 F17C 1.04(5) 2_655 ?
C58 F18B 1.05(5) 2_655 ?
C58 F16A 1.322(6) . ?
C58 F17 1.323(6) . ?
C58 F17A 1.323(6) . ?
C58 F16 1.323(6) . ?
C58 F18 1.323(6) . ?
C58 F18A 1.324(6) . ?
C58 F17B 1.34(4) 2_655 ?
C58 F18C 1.35(5) 2_655 ?
F16 C58B 0.89(6) 2_655 ?
F17 C58B 1.82(5) 2_655 ?
F16A C58B 1.09(7) 2_655 ?
F17A C58B 1.62(6) 2_655 ?
C51B C52B 1.3900 . ?
C51B C56B 1.3900 . ?
C52B C53B 1.3900 . ?
C53B C57 1.23(3) 2_655 ?
C53B C54B 1.3900 . ?
C53B C57B 1.473(8) . ?
C54B C55B 1.3900 . ?
C55B C56B 1.3900 . ?
C55B C58B 1.476(8) . ?
C57B C57 0.62(5) 2_655 ?
C57B F14A 0.82(5) 2_655 ?
C57B F14 0.88(5) 2_655 ?
C57B F15A 1.19(5) 2_655 ?
C57B F15C 1.315(6) . ?
C57B F15 1.32(6) 2_655 ?
C57B F13B 1.319(6) . ?
C57B F14C 1.321(6) . ?
C57B F13C 1.321(6) . ?
C57B F15B 1.321(6) . ?
C57B F14B 1.323(6) . ?
F13B C57 1.47(6) 2_655 ?
F15B C57 1.32(6) 2_655 ?
F13C C57 1.33(5) 2_655 ?
F15C C57 1.57(5) 2_655 ?
C58B F16 0.89(6) 2_655 ?
C58B C58 0.90(4) 2_655 ?
C58B F16A 1.09(7) 2_655 ?
C58B F18B 1.322(6) . ?
C58B F18C 1.323(6) . ?
C58B F16C 1.325(6) . ?
C58B F17C 1.324(6) . ?
C58B F17B 1.326(6) . ?
C58B F16B 1.327(6) . ?
C58B C55 1.36(4) 2_655 ?
C58B F17A 1.62(6) 2_655 ?
F17B C58 1.34(4) 2_655 ?
F18B C58 1.05(5) 2_655 ?
F17C C58 1.04(5) 2_655 ?
F18C C58 1.35(5) 2_655 ?
O1 S1 1.494(5) 2 ?
O1 S1 1.494(5) . ?
O1 S1 1.494(5) 3 ?
O1 S1 1.494(5) 4 ?
S1 S1 0.853(12) 4 ?
S1 S1 0.853(12) 3 ?
S1 S1 1.207(17) 2 ?
S1 C1S 1.232(19) 4 ?
S1 C1S 1.77(4) 2 ?
S1 C1S 1.818(5) . ?
S1 C1S 2.22(2) 3 ?
C1S S1 1.232(19) 3 ?
C1S S1 1.77(4) 2 ?
C1S S1 2.22(2) 4 ?
O2 S2 1.494(5) 2_565 ?
O2 S2 1.494(5) . ?
S2 S2 1.059(12) 2_565 ?
S2 C2S 1.730(14) 2_565 ?
S2 C2S 1.812(5) . ?
C2S S2 1.730(14) 2_565 ?
S3 S3 0.79(3) 3 ?
S3 S3 0.79(3) 4 ?
S3 S3 1.12(5) 2 ?
S3 C3S 1.26(2) 4 ?
S3 O3 1.493(5) . ?
S3 C3S 1.65(5) 2 ?
S3 C3S 1.817(5) . ?
S3 C3S 2.11(4) 3 ?
O3 S3 1.493(5) 3 ?
O3 S3 1.493(5) 2 ?
O3 S3 1.493(5) 4 ?
C3S S3 1.26(2) 3 ?
C3S S3 1.65(5) 2 ?
C3S S3 2.11(4) 4 ?
